data_4335594
loop_
_publ_author_name
'Daniel Tofan'
'Manuel Temprado'
'Subhojit Majumdar'
'Carl D. Hoff'
'Christopher C. Cummins'

_publ_section_title
;
 Functionalization Reactions Characteristic of a Robust Bicyclic
 Diphosphane Framework
;
_journal_name_full 'Inorganic Chemistry'
_journal_page_first 8851
_journal_page_last 8864
_journal_paper_doi 10.1021/ic401052a
_journal_volume 52
_journal_year 2013
_chemical_formula_sum 'C30 H42 N2 P2'
_chemical_formula_weight 492.60
_chemical_name_systematic
; 
 ? 
;
_space_group_IT_number 14
_symmetry_cell_setting monoclinic
_symmetry_space_group_name_Hall '-P 2ybc'
_symmetry_space_group_name_H-M 'P 1 21/c 1'
_atom_sites_solution_hydrogens geom
_atom_sites_solution_primary direct
_atom_sites_solution_secondary difmap
_audit_creation_method SHELXL-97
_cell_angle_alpha 90.00
_cell_angle_beta 98.4980(10)
_cell_angle_gamma 90.00
_cell_formula_units_Z 4
_cell_length_a 12.43340(10)
_cell_length_b 15.8501(2)
_cell_length_c 13.8650(2)
_cell_measurement_reflns_used 9983
_cell_measurement_temperature 100(2)
_cell_measurement_theta_max 69.27
_cell_measurement_theta_min 3.59
_cell_volume 2702.39(6)
_computing_cell_refinement 'SAINT 7.46A (Bruker-AXS, 2009)'
_computing_data_collection 'APEX2 v2009.9.0 (Bruker-AXS, 2009)'
_computing_data_reduction 'SAINT 7.46A (Bruker-AXS, 2009)'
_computing_molecular_graphics 'Bruker SHELXTL'
_computing_publication_material 'Bruker SHELXTL'
_computing_structure_refinement 'SHELXL-97 (Sheldrick, 2008)'
_computing_structure_solution 'SHELXS-97 (Sheldrick, 2008)'
_diffrn_ambient_temperature 100(2)
_diffrn_detector_area_resol_mean 8.3
_diffrn_measured_fraction_theta_full 0.976
_diffrn_measured_fraction_theta_max 0.976
_diffrn_measurement_device_type 'Bruker Smart APEX CCD'
_diffrn_measurement_method '\f and \w scans'
_diffrn_radiation_monochromator graphite
_diffrn_radiation_source 'fine-focus sealed tube'
_diffrn_radiation_type CuK\a
_diffrn_radiation_wavelength 1.54178
_diffrn_reflns_av_R_equivalents 0.0403
_diffrn_reflns_av_sigmaI/netI 0.0175
_diffrn_reflns_limit_h_max 15
_diffrn_reflns_limit_h_min -15
_diffrn_reflns_limit_k_max 19
_diffrn_reflns_limit_k_min -19
_diffrn_reflns_limit_l_max 15
_diffrn_reflns_limit_l_min -11
_diffrn_reflns_number 55585
_diffrn_reflns_theta_full 69.66
_diffrn_reflns_theta_max 69.66
_diffrn_reflns_theta_min 3.59
_exptl_absorpt_coefficient_mu 1.603
_exptl_absorpt_correction_T_max 0.8561
_exptl_absorpt_correction_T_min 0.6038
_exptl_absorpt_correction_type multi-scan
_exptl_absorpt_process_details 'SADABS (Sheldrick, 2009)'
_exptl_crystal_colour colourless
_exptl_crystal_density_diffrn 1.211
_exptl_crystal_description needles
_exptl_crystal_F_000 1064
_exptl_crystal_size_max 0.35
_exptl_crystal_size_mid 0.12
_exptl_crystal_size_min 0.10
_refine_diff_density_max 0.370
_refine_diff_density_min -0.325
_refine_diff_density_rms 0.047
_refine_ls_extinction_method none
_refine_ls_goodness_of_fit_ref 1.032
_refine_ls_hydrogen_treatment constr
_refine_ls_matrix_type full
_refine_ls_number_parameters 317
_refine_ls_number_reflns 4971
_refine_ls_number_restraints 0
_refine_ls_restrained_S_all 1.032
_refine_ls_R_factor_all 0.0448
_refine_ls_R_factor_gt 0.0372
_refine_ls_shift/su_max 0.002
_refine_ls_shift/su_mean 0.000
_refine_ls_structure_factor_coef Fsqd
_refine_ls_weighting_details 'calc w=1/[\s^2^(Fo^2^)+(0.0633P)^2^+1.0119P] where P=(Fo^2^+2Fc^2^)/3'
_refine_ls_weighting_scheme calc
_refine_ls_wR_factor_gt 0.0990
_refine_ls_wR_factor_ref 0.1052
_reflns_number_gt 4276
_reflns_number_total 4971
_reflns_threshold_expression >2sigma(I)
_cod_data_source_file ic401052a_si_003.cif
_cod_data_source_block d8_11049
_cod_database_code 4335594

loop_
_symmetry_equiv_pos_as_xyz
'x, y, z'
'-x, y+1/2, -z+1/2'
'-x, -y, -z'
'x, -y-1/2, z-1/2'

loop_
_atom_site_label
_atom_site_type_symbol
_atom_site_fract_x
_atom_site_fract_y
_atom_site_fract_z
_atom_site_U_iso_or_equiv
_atom_site_adp_type
_atom_site_occupancy
_atom_site_symmetry_multiplicity
_atom_site_calc_flag
_atom_site_refinement_flags
P1 P 0.18235(3) 1.25407(2) 0.29699(3) 0.01996(12) Uani 1 1 d .
P2 P 0.21960(3) 1.25586(2) 0.14381(3) 0.02025(12) Uani 1 1 d .
N1 N 0.16899(11) 1.16911(8) 0.34976(10) 0.0237(3) Uani 1 1 d .
N2 N 0.24280(12) 1.17300(9) 0.09180(10) 0.0270(3) Uani 1 1 d .
C31 C 0.05064(13) 1.30680(10) 0.27769(11) 0.0232(3) Uani 1 1 d .
H31A H 0.0190 1.3065 0.3391 0.028 Uiso 1 1 calc R
H31B H 0.0602 1.3663 0.2588 0.028 Uiso 1 1 calc R
C32 C -0.02636(13) 1.26259(10) 0.19815(12) 0.0238(3) Uani 1 1 d .
C321 C -0.12393(14) 1.22322(11) 0.23275(13) 0.0292(4) Uani 1 1 d .
H32A H -0.1698 1.2676 0.2544 0.044 Uiso 1 1 calc R
H32B H -0.0999 1.1850 0.2872 0.044 Uiso 1 1 calc R
H32C H -0.1657 1.1915 0.1792 0.044 Uiso 1 1 calc R
C331 C -0.07583(15) 1.22146(12) 0.02149(13) 0.0320(4) Uani 1 1 d .
H33A H -0.1378 1.1936 0.0444 0.048 Uiso 1 1 calc R
H33B H -0.0334 1.1796 -0.0089 0.048 Uiso 1 1 calc R
H33C H -0.1024 1.2649 -0.0264 0.048 Uiso 1 1 calc R
C33 C -0.00480(14) 1.26176(10) 0.10672(12) 0.0248(3) Uani 1 1 d .
C34 C 0.09661(13) 1.30498(10) 0.08126(11) 0.0246(3) Uani 1 1 d .
H34A H 0.0956 1.3653 0.0998 0.030 Uiso 1 1 calc R
H34B H 0.0966 1.3019 0.0099 0.030 Uiso 1 1 calc R
C35 C 0.32294(14) 1.33906(10) 0.15467(12) 0.0258(3) Uani 1 1 d .
H35A H 0.3913 1.3168 0.1916 0.031 Uiso 1 1 calc R
H35B H 0.3377 1.3543 0.0886 0.031 Uiso 1 1 calc R
C36 C 0.29023(14) 1.41846(10) 0.20536(12) 0.0248(3) Uani 1 1 d .
C361 C 0.28427(15) 1.49677(11) 0.14293(13) 0.0313(4) Uani 1 1 d .
H36A H 0.2342 1.4871 0.0824 0.047 Uiso 1 1 calc R
H36B H 0.3568 1.5100 0.1273 0.047 Uiso 1 1 calc R
H36C H 0.2580 1.5441 0.1785 0.047 Uiso 1 1 calc R
C371 C 0.23560(15) 1.49097(10) 0.35341(12) 0.0282(4) Uani 1 1 d .
H37A H 0.2384 1.5423 0.3145 0.042 Uiso 1 1 calc R
H37B H 0.2854 1.4966 0.4148 0.042 Uiso 1 1 calc R
H37C H 0.1614 1.4826 0.3674 0.042 Uiso 1 1 calc R
C37 C 0.26891(13) 1.41608(10) 0.29720(12) 0.0234(3) Uani 1 1 d .
C38 C 0.27669(13) 1.33414(10) 0.35449(11) 0.0238(3) Uani 1 1 d .
H38A H 0.2607 1.3454 0.4212 0.029 Uiso 1 1 calc R
H38B H 0.3519 1.3122 0.3601 0.029 Uiso 1 1 calc R
C11 C 0.21854(14) 1.09016(10) 0.36488(11) 0.0229(3) Uani 1 1 d .
C12 C 0.33096(14) 1.07449(10) 0.37119(11) 0.0245(3) Uani 1 1 d .
C13 C 0.37114(14) 0.99308(10) 0.39011(12) 0.0269(4) Uani 1 1 d .
H13 H 0.4471 0.9836 0.3939 0.032 Uiso 1 1 calc R
C14 C 0.30397(15) 0.92550(10) 0.40363(12) 0.0279(4) Uani 1 1 d .
C15 C 0.19309(15) 0.94125(10) 0.39704(12) 0.0273(4) Uani 1 1 d .
H15 H 0.1457 0.8957 0.4056 0.033 Uiso 1 1 calc R
C16 C 0.14914(14) 1.02148(10) 0.37833(11) 0.0243(3) Uani 1 1 d .
C121 C 0.40977(14) 1.14431(11) 0.35864(13) 0.0284(4) Uani 1 1 d .
H12A H 0.3858 1.1739 0.2972 0.043 Uiso 1 1 calc R
H12B H 0.4822 1.1204 0.3575 0.043 Uiso 1 1 calc R
H12C H 0.4126 1.1841 0.4131 0.043 Uiso 1 1 calc R
C141 C 0.35038(17) 0.83841(11) 0.42629(15) 0.0396(5) Uani 1 1 d .
H14A H 0.4300 0.8414 0.4372 0.059 Uiso 1 1 calc R
H14B H 0.3264 0.8007 0.3713 0.059 Uiso 1 1 calc R
H14C H 0.3248 0.8167 0.4851 0.059 Uiso 1 1 calc R
C161 C 0.02859(14) 1.03519(11) 0.37230(13) 0.0288(4) Uani 1 1 d .
H16A H 0.0151 1.0811 0.4163 0.043 Uiso 1 1 calc R
H16B H -0.0057 0.9834 0.3915 0.043 Uiso 1 1 calc R
H16C H -0.0022 1.0500 0.3053 0.043 Uiso 1 1 calc R
C21 C 0.28466(13) 1.09193(10) 0.11240(11) 0.0227(3) Uani 1 1 d .
C22 C 0.39544(14) 1.07404(10) 0.11188(11) 0.0249(3) Uani 1 1 d .
C23 C 0.43158(14) 0.99051(11) 0.12344(12) 0.0270(4) Uani 1 1 d .
H23 H 0.5064 0.9787 0.1230 0.032 Uiso 1 1 calc R
C24 C 0.36159(14) 0.92432(10) 0.13556(12) 0.0263(3) Uani 1 1 d .
C25 C 0.25225(14) 0.94343(10) 0.13550(11) 0.0244(3) Uani 1 1 d .
H25 H 0.2032 0.8990 0.1439 0.029 Uiso 1 1 calc R
C26 C 0.21263(13) 1.02507(10) 0.12357(11) 0.0232(3) Uani 1 1 d .
C221 C 0.47487(15) 1.14338(11) 0.09888(13) 0.0306(4) Uani 1 1 d .
H22A H 0.4414 1.1829 0.0490 0.046 Uiso 1 1 calc R
H22B H 0.5403 1.1189 0.0785 0.046 Uiso 1 1 calc R
H22C H 0.4946 1.1734 0.1608 0.046 Uiso 1 1 calc R
C241 C 0.40157(16) 0.83448(11) 0.14896(15) 0.0355(4) Uani 1 1 d .
H24A H 0.4520 0.8225 0.1027 0.053 Uiso 1 1 calc R
H24B H 0.3396 0.7958 0.1372 0.053 Uiso 1 1 calc R
H24C H 0.4390 0.8269 0.2157 0.053 Uiso 1 1 calc R
C261 C 0.09331(14) 1.04167(11) 0.12074(13) 0.0289(4) Uani 1 1 d .
H26A H 0.0830 1.0857 0.1682 0.043 Uiso 1 1 calc R
H26B H 0.0570 0.9898 0.1369 0.043 Uiso 1 1 calc R
H26C H 0.0620 1.0604 0.0552 0.043 Uiso 1 1 calc R

loop_
_atom_site_aniso_label
_atom_site_aniso_U_11
_atom_site_aniso_U_22
_atom_site_aniso_U_33
_atom_site_aniso_U_23
_atom_site_aniso_U_13
_atom_site_aniso_U_12
P1 0.0242(2) 0.0214(2) 0.0145(2) 0.00045(13) 0.00346(15) 0.00001(14)
P2 0.0246(2) 0.0218(2) 0.0148(2) 0.00055(14) 0.00462(15) 0.00199(15)
N1 0.0288(7) 0.0239(7) 0.0193(7) 0.0011(5) 0.0060(5) -0.0009(5)
N2 0.0369(8) 0.0251(7) 0.0193(7) 0.0004(5) 0.0061(6) 0.0047(6)
C31 0.0278(8) 0.0251(8) 0.0177(8) -0.0008(6) 0.0070(6) 0.0024(6)
C32 0.0256(8) 0.0243(8) 0.0216(9) -0.0004(6) 0.0036(6) 0.0061(6)
C321 0.0265(9) 0.0340(9) 0.0270(9) -0.0009(7) 0.0041(7) 0.0004(7)
C331 0.0327(9) 0.0399(10) 0.0223(9) -0.0050(7) 0.0007(7) 0.0044(8)
C33 0.0271(8) 0.0254(8) 0.0214(9) -0.0008(6) 0.0021(6) 0.0073(6)
C34 0.0307(9) 0.0262(8) 0.0167(8) 0.0008(6) 0.0030(6) 0.0067(7)
C35 0.0298(9) 0.0272(8) 0.0215(9) 0.0007(6) 0.0078(6) -0.0024(7)
C36 0.0275(8) 0.0243(8) 0.0225(9) 0.0012(6) 0.0035(6) -0.0035(6)
C361 0.0395(10) 0.0298(9) 0.0256(9) 0.0047(7) 0.0083(7) -0.0037(7)
C371 0.0351(9) 0.0263(8) 0.0230(9) -0.0017(6) 0.0041(7) -0.0003(7)
C37 0.0250(8) 0.0237(8) 0.0209(8) -0.0002(6) 0.0019(6) -0.0029(6)
C38 0.0299(9) 0.0240(8) 0.0171(8) -0.0003(6) 0.0026(6) -0.0019(6)
C11 0.0320(9) 0.0231(8) 0.0132(8) 0.0000(6) 0.0020(6) -0.0012(6)
C12 0.0288(9) 0.0268(8) 0.0171(8) 0.0009(6) 0.0012(6) -0.0018(6)
C13 0.0304(9) 0.0282(8) 0.0211(8) -0.0001(6) 0.0003(6) 0.0010(7)
C14 0.0369(10) 0.0248(8) 0.0204(9) -0.0001(6) -0.0014(7) 0.0004(7)
C15 0.0363(10) 0.0239(8) 0.0204(9) 0.0005(6) 0.0002(6) -0.0061(7)
C16 0.0316(9) 0.0251(8) 0.0153(8) -0.0012(6) 0.0003(6) -0.0036(6)
C121 0.0268(9) 0.0280(8) 0.0300(9) 0.0022(7) 0.0030(7) -0.0002(7)
C141 0.0458(11) 0.0280(9) 0.0416(11) 0.0039(8) -0.0047(8) 0.0023(8)
C161 0.0319(9) 0.0269(8) 0.0274(9) 0.0002(7) 0.0038(7) -0.0070(7)
C21 0.0301(9) 0.0247(8) 0.0133(8) -0.0014(6) 0.0036(6) 0.0034(6)
C22 0.0296(9) 0.0272(8) 0.0182(8) -0.0019(6) 0.0047(6) 0.0005(7)
C23 0.0259(8) 0.0318(9) 0.0239(9) -0.0009(6) 0.0054(6) 0.0042(7)
C24 0.0316(9) 0.0259(8) 0.0209(8) -0.0009(6) 0.0027(6) 0.0040(7)
C25 0.0281(8) 0.0260(8) 0.0189(8) -0.0008(6) 0.0030(6) -0.0012(6)
C26 0.0269(8) 0.0279(8) 0.0146(8) -0.0025(6) 0.0022(6) 0.0018(6)
C221 0.0314(9) 0.0319(9) 0.0297(9) -0.0005(7) 0.0079(7) -0.0016(7)
C241 0.0391(10) 0.0287(9) 0.0390(11) 0.0023(7) 0.0069(8) 0.0070(8)
C261 0.0265(9) 0.0322(9) 0.0279(9) -0.0022(7) 0.0034(7) 0.0013(7)

loop_
_atom_type_symbol
_atom_type_description
_atom_type_scat_dispersion_real
_atom_type_scat_dispersion_imag
_atom_type_scat_source
C C 0.0181 0.0091 'International Tables Vol C Tables 4.2.6.8 and 6.1.1.4'
H H 0.0000 0.0000 'International Tables Vol C Tables 4.2.6.8 and 6.1.1.4'
N N 0.0311 0.0180 'International Tables Vol C Tables 4.2.6.8 and 6.1.1.4'
P P 0.2955 0.4335 'International Tables Vol C Tables 4.2.6.8 and 6.1.1.4'

loop_
_geom_angle_atom_site_label_1
_geom_angle_atom_site_label_2
_geom_angle_atom_site_label_3
_geom_angle
N1 P1 C31 108.09(8)
N1 P1 C38 120.17(7)
C31 P1 C38 104.49(7)
N1 P1 P2 120.61(5)
C31 P1 P2 99.33(5)
C38 P1 P2 101.27(5)
N2 P2 C34 110.07(8)
N2 P2 C35 118.23(8)
C34 P2 C35 105.14(8)
N2 P2 P1 120.70(6)
C34 P2 P1 100.40(5)
C35 P2 P1 99.91(5)
C11 N1 P1 140.53(12)
C21 N2 P2 140.72(12)
C32 C31 P1 110.54(11)
C33 C32 C321 125.71(16)
C33 C32 C31 120.02(15)
C321 C32 C31 114.26(14)
C32 C33 C331 124.89(16)
C32 C33 C34 120.39(15)
C331 C33 C34 114.72(15)
C33 C34 P2 111.35(11)
C36 C35 P2 113.59(11)
C37 C36 C361 124.68(15)
C37 C36 C35 121.23(14)
C361 C36 C35 114.09(14)
C36 C37 C371 125.18(15)
C36 C37 C38 121.03(15)
C371 C37 C38 113.79(14)
C37 C38 P1 112.23(11)
N1 C11 C12 125.34(14)
N1 C11 C16 116.35(15)
C12 C11 C16 118.27(15)
C13 C12 C11 119.94(15)
C13 C12 C121 118.74(15)
C11 C12 C121 121.33(15)
C14 C13 C12 122.25(16)
C13 C14 C15 117.58(15)
C13 C14 C141 120.94(17)
C15 C14 C141 121.47(16)
C14 C15 C16 122.27(16)
C15 C16 C11 119.70(16)
C15 C16 C161 120.15(15)
C11 C16 C161 120.14(15)
N2 C21 C22 121.23(15)
N2 C21 C26 119.28(15)
C22 C21 C26 119.14(14)
C23 C22 C21 119.20(15)
C23 C22 C221 119.92(15)
C21 C22 C221 120.88(15)
C24 C23 C22 122.14(16)
C23 C24 C25 117.69(15)
C23 C24 C241 121.75(16)
C25 C24 C241 120.56(16)
C26 C25 C24 122.20(16)
C25 C26 C21 119.63(15)
C25 C26 C261 119.94(15)
C21 C26 C261 120.42(15)

loop_
_geom_bond_atom_site_label_1
_geom_bond_atom_site_label_2
_geom_bond_distance
P1 N1 1.5531(13)
P1 C31 1.8227(16)
P1 C38 1.8292(16)
P1 P2 2.2398(5)
P2 N2 1.5459(14)
P2 C34 1.8179(16)
P2 C35 1.8318(17)
N1 C11 1.397(2)
N2 C21 1.400(2)
C31 C32 1.520(2)
C32 C33 1.334(2)
C32 C321 1.504(2)
C331 C33 1.509(2)
C33 C34 1.522(2)
C35 C36 1.526(2)
C36 C37 1.339(2)
C36 C361 1.509(2)
C371 C37 1.511(2)
C37 C38 1.518(2)
C11 C12 1.410(2)
C11 C16 1.418(2)
C12 C13 1.395(2)
C12 C121 1.505(2)
C13 C14 1.388(2)
C14 C15 1.391(3)
C14 C141 1.511(2)
C15 C16 1.393(2)
C16 C161 1.505(2)
C21 C22 1.407(2)
C21 C26 1.411(2)
C22 C23 1.400(2)
C22 C221 1.506(2)
C23 C24 1.389(2)
C24 C25 1.393(2)
C24 C241 1.511(2)
C25 C26 1.386(2)
C26 C261 1.502(2)
